data_7158439
loop_
_publ_author_name
'Lv, Jie'
'Li, Zhi-Hong'
'Deng, An-Jun'
'Qin, Hai-Lin'

_publ_section_title
;
 A unified total synthesis of benzo[<i>d</i>][1,3]dioxole-type
 benzylisoquinoline alkaloids of aporphines, coptisines, and
 dibenzopyrrocolines.
;
_journal_issue 3
_journal_name_full 'Organic &amp; biomolecular chemistry'
_journal_page_first 658
_journal_page_last 666
_journal_paper_doi 10.1039/d1ob02258j
_journal_volume 20
_journal_year 2022
_chemical_absolute_configuration ad
_chemical_formula_moiety 'Cl, C21 H20 N O6'
_chemical_formula_sum 'C21 H20 Cl N O6'
_chemical_formula_weight 417.83
_space_group_crystal_system orthorhombic
_space_group_IT_number 20
_space_group_name_Hall 'C 2c 2'
_space_group_name_H-M_alt 'C 2 2 21'
_atom_sites_solution_hydrogens geom
_atom_sites_solution_primary dual
_audit_creation_date 2021-08-03
_audit_creation_method
;
Olex2 1.2
(compiled 2018.05.29 svn.r3508 for OlexSys, GUI svn.r5506)
;
_audit_update_record
;
2021-08-04 deposited with the CCDC.	2021-12-14 downloaded from the CCDC.
;
_cell_angle_alpha 90
_cell_angle_beta 90
_cell_angle_gamma 90
_cell_formula_units_Z 8
_cell_length_a 11.64130(10)
_cell_length_b 12.87260(10)
_cell_length_c 25.5684(4)
_cell_measurement_reflns_used 14014
_cell_measurement_temperature 293(2)
_cell_measurement_theta_max 78.8820
_cell_measurement_theta_min 5.0940
_cell_volume 3831.52(7)
_computing_cell_refinement 'CrysAlisPro 1.171.39.46 (Rigaku OD, 2018)'
_computing_data_collection 'CrysAlisPro 1.171.39.46 (Rigaku OD, 2018)'
_computing_data_reduction 'CrysAlisPro 1.171.39.46 (Rigaku OD, 2018)'
_computing_molecular_graphics 'Olex2 (Dolomanov et al., 2009)'
_computing_publication_material 'Olex2 (Dolomanov et al., 2009)'
_computing_structure_refinement 'ShelXL (Sheldrick, 2015)'
_computing_structure_solution 'ShelXT (Sheldrick, 2015)'
_diffrn_ambient_temperature 294.15
_diffrn_detector pilatus
_diffrn_measured_fraction_theta_full 0.999
_diffrn_measured_fraction_theta_max 0.964
_diffrn_measurement_details
;
List of Runs (angles in degrees, time in seconds):

  # Type    Start    End  Width  t~exp~   \w     \q     \k     \f   Frames
#--------------------------------------------------------------------------
  1  \w    -25.00  94.00   0.50    2.50    --    5.00  51.00 101.00  238
  2  \w    -84.00  35.00   0.50    2.50    --    5.00 -51.00 -44.00  238
  3  \w   -138.00 -18.00   0.50    2.50    --  -48.80 -51.00 -44.00  240
  4  \w    -79.00  41.00   0.50    2.50    --  -48.80  51.00 101.00  240
  5  \w   -199.00 -80.00   0.50    5.50    -- -110.00 -51.00 -44.00  238
  6  \w   -140.00 -21.00   0.50    5.50    -- -110.00  51.00 101.00  238
  7  \w    -79.00  41.00   0.50    2.50    --  -48.80  57.00-180.00  240
  8  \w   -138.00 -18.00   0.50    2.50    --  -48.80 -57.00   0.00  240
  9  \w   -168.00 -21.00   0.50    5.50    -- -110.00  19.00 -30.00  294
 10  \w   -144.00 -21.00   0.50    5.50    -- -110.00  72.00 -30.00  246
 11  \w   -140.00 -21.00   0.50    5.50    -- -110.00  57.00 -30.00  238
 12  \w   -199.00 -52.00   0.50    5.50    -- -110.00 -19.00 -30.00  294
 13  \w   -144.00 -21.00   0.50    5.50    -- -110.00  72.00  90.00  246
 14  \w   -199.00 -77.00   0.50    5.50    -- -110.00 -38.00  90.00  244
 15  \w   -199.00 -80.00   0.50    5.50    -- -110.00 -57.00-180.00  238
 16  \w    -98.00 -62.00   0.50    5.50    -- -110.00  38.00 -30.00   72
;
_diffrn_measurement_device 'four-circle diffractometer'
_diffrn_measurement_device_type 'Rigaku Xtalab P200'
_diffrn_measurement_method '\w scans'
_diffrn_orient_matrix_type 'CrysAlisPro convention (1999,Acta A55,543-557)'
_diffrn_orient_matrix_UB_11 0.1104166000
_diffrn_orient_matrix_UB_12 0.0016357000
_diffrn_orient_matrix_UB_13 0.0332454000
_diffrn_orient_matrix_UB_21 -0.0243133000
_diffrn_orient_matrix_UB_22 -0.1119408000
_diffrn_orient_matrix_UB_23 0.0181827000
_diffrn_orient_matrix_UB_31 0.0687540000
_diffrn_orient_matrix_UB_32 -0.0423371000
_diffrn_orient_matrix_UB_33 -0.0468325000
_diffrn_radiation_monochromator mirror
_diffrn_radiation_probe x-ray
_diffrn_radiation_type CuK\a
_diffrn_radiation_wavelength 1.54184
_diffrn_reflns_av_R_equivalents 0.0577
_diffrn_reflns_av_unetI/netI 0.0327
_diffrn_reflns_Laue_measured_fraction_full 0.999
_diffrn_reflns_Laue_measured_fraction_max 0.964
_diffrn_reflns_limit_h_max 14
_diffrn_reflns_limit_h_min -14
_diffrn_reflns_limit_k_max 16
_diffrn_reflns_limit_k_min -16
_diffrn_reflns_limit_l_max 32
_diffrn_reflns_limit_l_min -32
_diffrn_reflns_number 19537
_diffrn_reflns_point_group_measured_fraction_full 0.996
_diffrn_reflns_point_group_measured_fraction_max 0.945
_diffrn_reflns_theta_full 67.684
_diffrn_reflns_theta_max 87.150
_diffrn_reflns_theta_min 3.457
_diffrn_source Rotating-anode
_diffrn_source_type 'Rigaku (Cu) X-ray Source'
_exptl_absorpt_coefficient_mu 2.117
_exptl_absorpt_correction_T_max 1.00000
_exptl_absorpt_correction_T_min 0.55597
_exptl_absorpt_correction_type multi-scan
_exptl_absorpt_process_details 'CrysAlisPro 1.171.39.46 (Rigaku Oxford Diffraction, 2018)'
_exptl_crystal_density_diffrn 1.449
_exptl_crystal_description block
_exptl_crystal_F_000 1744
_exptl_crystal_size_max 0.16
_exptl_crystal_size_mid 0.14
_exptl_crystal_size_min 0.1
_refine_diff_density_max 0.183
_refine_diff_density_min -0.187
_refine_diff_density_rms 0.045
_refine_ls_abs_structure_details
;
 Flack x determined using 1419 quotients [(I+)-(I-)]/[(I+)+(I-)]
 (Parsons, Flack and Wagner, Acta Cryst. B69 (2013) 249-259).
;
_refine_ls_abs_structure_Flack 0.002(7)
_refine_ls_extinction_coef 0.00056(7)
_refine_ls_extinction_expression Fc^*^=kFc[1+0.001xFc^2^\l^3^/sin(2\q)]^-1/4^
_refine_ls_extinction_method 'SHELXL-2018/3 (Sheldrick 2018)'
_refine_ls_goodness_of_fit_ref 1.195
_refine_ls_hydrogen_treatment constr
_refine_ls_matrix_type full
_refine_ls_number_parameters 265
_refine_ls_number_reflns 4122
_refine_ls_number_restraints 0
_refine_ls_restrained_S_all 1.195
_refine_ls_R_factor_all 0.0582
_refine_ls_R_factor_gt 0.0453
_refine_ls_shift/su_max 0.000
_refine_ls_shift/su_mean 0.000
_refine_ls_structure_factor_coef Fsqd
_refine_ls_weighting_details 'w=1/[\s^2^(Fo^2^)+(0.0236P)^2^+5.5103P] where P=(Fo^2^+2Fc^2^)/3'
_refine_ls_weighting_scheme calc
_refine_ls_wR_factor_gt 0.1057
_refine_ls_wR_factor_ref 0.1225
_reflns_Friedel_coverage 0.759
_reflns_Friedel_fraction_full 0.993
_reflns_Friedel_fraction_max 0.921
_reflns_number_gt 3753
_reflns_number_total 4122
_reflns_threshold_expression 'I > 2\s(I)'
_cod_data_source_file d1ob02258j3.cif
_cod_data_source_block p20210630a
_cod_depositor_comments 'Adding full bibliography for 7158438--7158439.cif.'
_cod_database_code 7158439
_shelx_shelxl_version_number 2018/3
_shelx_space_group_comment
;
The symmetry employed for this shelxl refinement is uniquely defined
by the following loop, which should always be used as a source of
symmetry information in preference to the above space-group names.
They are only intended as comments.
;
_shelx_estimated_absorpt_t_max 0.816
_shelx_estimated_absorpt_t_min 0.728
_reflns_odcompleteness_completeness 99.82
_reflns_odcompleteness_iscentric 1
_reflns_odcompleteness_theta 74.33
_olex2_refinement_description
;
1. Fixed Uiso
 At 1.2 times of:
  All C(H) groups, All C(H,H) groups, All N(H) groups
 At 1.5 times of:
  All O(H) groups
2.a Ternary CH refined with riding coordinates:
 N1(H1), C5(H5), C14(H14)
2.b Secondary CH2 refined with riding coordinates:
 C1(H1A,H1B), C6(H6A,H6B), C11(H11A,H11B), C15(H15A,H15B), C16(H16A,H16B),
 C20(H20A,H20B)
2.c Aromatic/amide H refined with riding coordinates:
 C3(H3), C8(H8), C9(H9), C18(H18)
2.d Idealised tetrahedral OH refined as rotating group:
 O4(H4)
;
_olex2_submission_special_instructions 'No special instructions were received'
_oxdiff_exptl_absorpt_empirical_details
;
Empirical correction (ABSPACK) includes:
- Absorption correction using spherical harmonics
- Frame scaling
;
_oxdiff_exptl_absorpt_empirical_full_max 1.976
_oxdiff_exptl_absorpt_empirical_full_min 0.573

loop_
_space_group_symop_operation_xyz
'x, y, z'
'-x, -y, z+1/2'
'-x, y, -z+1/2'
'x, -y, -z'
'x+1/2, y+1/2, z'
'-x+1/2, -y+1/2, z+1/2'
'-x+1/2, y+1/2, -z+1/2'
'x+1/2, -y+1/2, -z'

loop_
_atom_site_label
_atom_site_type_symbol
_atom_site_fract_x
_atom_site_fract_y
_atom_site_fract_z
_atom_site_U_iso_or_equiv
_atom_site_adp_type
_atom_site_occupancy
_atom_site_site_symmetry_order
_atom_site_calc_flag
_atom_site_refinement_flags_posn
_atom_site_refinement_flags_adp
_atom_site_refinement_flags_occupancy
_atom_site_disorder_assembly
_atom_site_disorder_group
Cl1 Cl 0.86691(14) 0.500000 0.500000 0.0696(5) Uani 1 2 d S T P . .
Cl2 Cl 1.000000 0.97062(12) 0.250000 0.0650(5) Uani 1 2 d S T P . .
O1 O 0.2197(4) 0.6148(4) 0.46832(18) 0.0942(15) Uani 1 1 d . . . . .
O2 O 0.2284(3) 0.4739(4) 0.41288(17) 0.0859(13) Uani 1 1 d . . . . .
O3 O 0.9523(4) 0.7497(3) 0.34315(16) 0.0758(11) Uani 1 1 d . . . . .
O4 O 0.8674(3) 0.7716(3) 0.26582(15) 0.0650(10) Uani 1 1 d . . . . .
H4 H 0.903915 0.826074 0.265681 0.097 Uiso 1 1 calc GR . . . .
O5 O 1.0634(3) 0.4669(3) 0.31604(14) 0.0610(9) Uani 1 1 d . . . . .
O6 O 1.1025(3) 0.2928(3) 0.29997(16) 0.0701(10) Uani 1 1 d . . . . .
N1 N 0.7492(3) 0.5677(3) 0.39724(14) 0.0435(8) Uani 1 1 d . . . . .
H1 H 0.772859 0.536257 0.430431 0.052 Uiso 1 1 calc R . . . .
C1 C 0.1524(5) 0.5500(6) 0.4347(3) 0.093(2) Uani 1 1 d . . . . .
H1A H 0.117675 0.591122 0.407143 0.111 Uiso 1 1 calc R . . . .
H1B H 0.091749 0.516352 0.454448 0.111 Uiso 1 1 calc R . . . .
C2 C 0.3374(4) 0.5165(5) 0.4189(2) 0.0624(13) Uani 1 1 d . . . . .
C3 C 0.4364(4) 0.4845(4) 0.39607(19) 0.0552(11) Uani 1 1 d . . . . .
H3 H 0.438186 0.428040 0.373395 0.066 Uiso 1 1 calc R . . . .
C4 C 0.5368(4) 0.5412(3) 0.40844(18) 0.0480(10) Uani 1 1 d . . . . .
C5 C 0.6444(3) 0.5089(3) 0.37897(17) 0.0446(9) Uani 1 1 d . . . . .
H5 H 0.632678 0.524627 0.341848 0.053 Uiso 1 1 calc R . . . .
C6 C 0.6714(4) 0.3939(3) 0.3838(2) 0.0560(12) Uani 1 1 d . . . . .
H6A H 0.673529 0.375370 0.420607 0.067 Uiso 1 1 calc R . . . .
H6B H 0.610092 0.354345 0.367601 0.067 Uiso 1 1 calc R . . . .
C7 C 0.7840(4) 0.3639(3) 0.35891(19) 0.0510(10) Uani 1 1 d . . . . .
C8 C 0.8059(5) 0.2606(4) 0.3456(2) 0.0589(12) Uani 1 1 d . . . . .
H8 H 0.748225 0.211511 0.350414 0.071 Uiso 1 1 calc R . . . .
C9 C 0.9117(5) 0.2284(4) 0.3252(2) 0.0641(14) Uani 1 1 d . . . . .
H9 H 0.925956 0.159454 0.316520 0.077 Uiso 1 1 calc R . . . .
C10 C 0.9924(4) 0.3036(3) 0.31880(18) 0.0543(11) Uani 1 1 d . . . . .
C11 C 1.1504(5) 0.3952(4) 0.2995(2) 0.0636(13) Uani 1 1 d . . . . .
H11A H 1.176202 0.412616 0.264483 0.076 Uiso 1 1 calc R . . . .
H11B H 1.215778 0.398617 0.322893 0.076 Uiso 1 1 calc R . . . .
C12 C 0.9710(4) 0.4063(3) 0.33007(18) 0.0509(11) Uani 1 1 d . . . . .
C13 C 0.8677(4) 0.4397(3) 0.35009(17) 0.0455(10) Uani 1 1 d . . . . .
C14 C 0.8488(4) 0.5542(3) 0.35951(17) 0.0434(9) Uani 1 1 d . . . . .
H14 H 0.917731 0.581069 0.376852 0.052 Uiso 1 1 calc R . . . .
C15 C 0.7245(4) 0.6800(3) 0.40836(18) 0.0505(11) Uani 1 1 d . . . . .
H15A H 0.692821 0.712904 0.377448 0.061 Uiso 1 1 calc R . . . .
H15B H 0.795130 0.715591 0.417563 0.061 Uiso 1 1 calc R . . . .
C16 C 0.6399(5) 0.6874(4) 0.4530(2) 0.0604(12) Uani 1 1 d . . . . .
H16A H 0.619312 0.759640 0.458497 0.072 Uiso 1 1 calc R . . . .
H16B H 0.675608 0.661938 0.484778 0.072 Uiso 1 1 calc R . . . .
C17 C 0.5323(4) 0.6250(4) 0.44197(18) 0.0538(11) Uani 1 1 d . . . . .
C18 C 0.4277(5) 0.6543(5) 0.4652(2) 0.0677(14) Uani 1 1 d . . . . .
H18 H 0.423957 0.709633 0.488534 0.081 Uiso 1 1 calc R . . . .
C19 C 0.3324(5) 0.5991(5) 0.4525(2) 0.0684(15) Uani 1 1 d . . . . .
C20 C 0.8347(4) 0.6140(3) 0.30838(17) 0.0461(10) Uani 1 1 d . . . . .
H20A H 0.866929 0.573091 0.280108 0.055 Uiso 1 1 calc R . . . .
H20B H 0.753379 0.622878 0.301364 0.055 Uiso 1 1 calc R . . . .
C21 C 0.8913(4) 0.7190(3) 0.3087(2) 0.0496(11) Uani 1 1 d . . . . .

loop_
_atom_site_aniso_label
_atom_site_aniso_U_11
_atom_site_aniso_U_22
_atom_site_aniso_U_33
_atom_site_aniso_U_23
_atom_site_aniso_U_13
_atom_site_aniso_U_12
Cl1 0.0487(8) 0.1134(16) 0.0467(9) 0.0163(10) 0.000 0.000
Cl2 0.0997(13) 0.0399(7) 0.0555(10) 0.000 0.0113(9) 0.000
O1 0.064(2) 0.133(4) 0.086(3) -0.032(3) 0.024(2) 0.003(3)
O2 0.054(2) 0.119(3) 0.085(3) -0.027(3) 0.013(2) -0.015(2)
O3 0.098(3) 0.062(2) 0.067(2) -0.0013(18) -0.010(2) -0.030(2)
O4 0.065(2) 0.0539(18) 0.076(3) 0.0177(17) 0.0014(19) -0.0041(16)
O5 0.0544(18) 0.0564(18) 0.072(2) 0.0002(18) 0.0073(17) 0.0107(15)
O6 0.075(2) 0.062(2) 0.074(3) 0.0018(19) 0.0050(19) 0.0258(19)
N1 0.0488(19) 0.0429(18) 0.0387(19) -0.0025(14) -0.0064(16) -0.0008(14)
C1 0.055(3) 0.136(6) 0.087(5) -0.023(4) 0.020(3) -0.011(4)
C2 0.052(2) 0.078(3) 0.057(3) -0.008(3) 0.007(2) -0.008(3)
C3 0.055(2) 0.060(3) 0.051(3) -0.007(2) 0.000(2) -0.004(2)
C4 0.051(2) 0.050(2) 0.044(2) -0.0015(19) 0.0008(19) 0.0005(19)
C5 0.047(2) 0.044(2) 0.043(2) -0.0035(18) -0.0039(18) -0.0007(18)
C6 0.061(3) 0.042(2) 0.066(3) -0.001(2) 0.001(2) -0.005(2)
C7 0.062(3) 0.041(2) 0.050(3) 0.0010(19) -0.009(2) 0.004(2)
C8 0.075(3) 0.039(2) 0.062(3) 0.003(2) -0.004(3) 0.003(2)
C9 0.086(4) 0.041(2) 0.065(3) -0.002(2) -0.007(3) 0.015(2)
C10 0.065(3) 0.051(2) 0.047(3) 0.0000(19) -0.003(2) 0.018(2)
C11 0.063(3) 0.070(3) 0.058(3) 0.001(3) 0.003(3) 0.017(3)
C12 0.057(3) 0.050(2) 0.046(3) 0.0011(19) -0.004(2) 0.010(2)
C13 0.055(2) 0.040(2) 0.042(2) 0.0011(17) -0.007(2) 0.0066(18)
C14 0.043(2) 0.041(2) 0.046(2) -0.0026(17) -0.0028(18) 0.0011(17)
C15 0.058(3) 0.042(2) 0.051(3) -0.0083(19) -0.005(2) -0.0007(19)
C16 0.065(3) 0.059(3) 0.056(3) -0.020(2) -0.003(2) -0.001(2)
C17 0.059(3) 0.060(3) 0.042(2) -0.008(2) -0.002(2) 0.000(2)
C18 0.070(3) 0.080(4) 0.053(3) -0.018(3) 0.005(3) 0.007(3)
C19 0.060(3) 0.091(4) 0.054(3) -0.008(3) 0.015(3) -0.001(3)
C20 0.054(2) 0.041(2) 0.044(2) -0.0022(18) -0.002(2) 0.0017(18)
C21 0.051(2) 0.043(2) 0.054(3) -0.004(2) 0.008(2) 0.0027(18)

loop_
_atom_type_symbol
_atom_type_description
_atom_type_scat_dispersion_real
_atom_type_scat_dispersion_imag
_atom_type_scat_source
C C 0.0181 0.0091 'International Tables Vol C Tables 4.2.6.8 and 6.1.1.4'
H H 0.0000 0.0000 'International Tables Vol C Tables 4.2.6.8 and 6.1.1.4'
Cl Cl 0.3639 0.7018 'International Tables Vol C Tables 4.2.6.8 and 6.1.1.4'
N N 0.0311 0.0180 'International Tables Vol C Tables 4.2.6.8 and 6.1.1.4'
O O 0.0492 0.0322 'International Tables Vol C Tables 4.2.6.8 and 6.1.1.4'

loop_
_geom_angle_atom_site_label_1
_geom_angle_atom_site_label_2
_geom_angle_atom_site_label_3
_geom_angle
_geom_angle_site_symmetry_1
_geom_angle_site_symmetry_3
_geom_angle_publ_flag
C19 O1 C1 104.9(5) . . ?
C2 O2 C1 104.5(5) . . ?
C21 O4 H4 109.5 . . ?
C12 O5 C11 105.3(4) . . ?
C10 O6 C11 105.8(4) . . ?
C5 N1 H1 106.7 . . ?
C5 N1 C14 111.3(3) . . ?
C14 N1 H1 106.7 . . ?
C15 N1 H1 106.7 . . ?
C15 N1 C5 112.8(3) . . ?
C15 N1 C14 112.2(3) . . ?
O1 C1 O2 107.1(5) . . ?
O1 C1 H1A 110.3 . . ?
O1 C1 H1B 110.3 . . ?
O2 C1 H1A 110.3 . . ?
O2 C1 H1B 110.3 . . ?
H1A C1 H1B 108.5 . . ?
C3 C2 O2 127.4(5) . . ?
C3 C2 C19 122.9(5) . . ?
C19 C2 O2 109.7(5) . . ?
C2 C3 H3 121.6 . . ?
C2 C3 C4 116.7(4) . . ?
C4 C3 H3 121.6 . . ?
C3 C4 C5 115.4(4) . . ?
C17 C4 C3 120.8(4) . . ?
C17 C4 C5 123.6(4) . . ?
N1 C5 C4 112.1(3) . . ?
N1 C5 H5 108.0 . . ?
N1 C5 C6 107.2(3) . . ?
C4 C5 H5 108.0 . . ?
C6 C5 C4 113.4(4) . . ?
C6 C5 H5 108.0 . . ?
C5 C6 H6A 108.9 . . ?
C5 C6 H6B 108.9 . . ?
H6A C6 H6B 107.7 . . ?
C7 C6 C5 113.2(4) . . ?
C7 C6 H6A 108.9 . . ?
C7 C6 H6B 108.9 . . ?
C8 C7 C6 120.3(4) . . ?
C13 C7 C6 119.7(4) . . ?
C13 C7 C8 119.9(5) . . ?
C7 C8 H8 118.9 . . ?
C7 C8 C9 122.2(5) . . ?
C9 C8 H8 118.9 . . ?
C8 C9 H9 121.9 . . ?
C10 C9 C8 116.3(4) . . ?
C10 C9 H9 121.9 . . ?
C9 C10 O6 127.9(4) . . ?
C9 C10 C12 122.3(5) . . ?
C12 C10 O6 109.8(4) . . ?
O5 C11 H11A 110.0 . . ?
O5 C11 H11B 110.0 . . ?
O6 C11 O5 108.4(4) . . ?
O6 C11 H11A 110.0 . . ?
O6 C11 H11B 110.0 . . ?
H11A C11 H11B 108.4 . . ?
C10 C12 O5 110.4(4) . . ?
C10 C12 C13 122.4(5) . . ?
C13 C12 O5 127.1(4) . . ?
C7 C13 C14 123.7(4) . . ?
C12 C13 C7 116.9(4) . . ?
C12 C13 C14 119.4(4) . . ?
N1 C14 H14 107.3 . . ?
N1 C14 C20 113.8(3) . . ?
C13 C14 N1 109.0(3) . . ?
C13 C14 H14 107.3 . . ?
C13 C14 C20 111.8(4) . . ?
C20 C14 H14 107.3 . . ?
N1 C15 H15A 109.8 . . ?
N1 C15 H15B 109.8 . . ?
N1 C15 C16 109.2(4) . . ?
H15A C15 H15B 108.3 . . ?
C16 C15 H15A 109.8 . . ?
C16 C15 H15B 109.8 . . ?
C15 C16 H16A 109.3 . . ?
C15 C16 H16B 109.3 . . ?
C15 C16 C17 111.4(4) . . ?
H16A C16 H16B 108.0 . . ?
C17 C16 H16A 109.3 . . ?
C17 C16 H16B 109.3 . . ?
C4 C17 C16 120.0(4) . . ?
C4 C17 C18 120.3(5) . . ?
C18 C17 C16 119.7(4) . . ?
C17 C18 H18 121.1 . . ?
C19 C18 C17 117.8(5) . . ?
C19 C18 H18 121.1 . . ?
C2 C19 O1 109.7(5) . . ?
C18 C19 O1 128.8(5) . . ?
C18 C19 C2 121.5(5) . . ?
C14 C20 H20A 108.8 . . ?
C14 C20 H20B 108.8 . . ?
H20A C20 H20B 107.7 . . ?
C21 C20 C14 113.7(4) . . ?
C21 C20 H20A 108.8 . . ?
C21 C20 H20B 108.8 . . ?
O3 C21 O4 124.6(4) . . ?
O3 C21 C20 124.0(4) . . ?
O4 C21 C20 111.4(4) . . ?

loop_
_geom_bond_atom_site_label_1
_geom_bond_atom_site_label_2
_geom_bond_distance
_geom_bond_site_symmetry_2
_geom_bond_publ_flag
O1 C1 1.431(8) . ?
O1 C19 1.388(7) . ?
O2 C1 1.433(8) . ?
O2 C2 1.391(6) . ?
O3 C21 1.199(6) . ?
O4 H4 0.8200 . ?
O4 C21 1.318(6) . ?
O5 C11 1.435(6) . ?
O5 C12 1.376(6) . ?
O6 C10 1.376(6) . ?
O6 C11 1.431(7) . ?
N1 H1 0.9800 . ?
N1 C5 1.509(5) . ?
N1 C14 1.518(5) . ?
N1 C15 1.500(5) . ?
C1 H1A 0.9700 . ?
C1 H1B 0.9700 . ?
C2 C3 1.356(7) . ?
C2 C19 1.368(8) . ?
C3 H3 0.9300 . ?
C3 C4 1.414(6) . ?
C4 C5 1.519(6) . ?
C4 C17 1.379(6) . ?
C5 H5 0.9800 . ?
C5 C6 1.519(6) . ?
C6 H6A 0.9700 . ?
C6 H6B 0.9700 . ?
C6 C7 1.508(7) . ?
C7 C8 1.396(6) . ?
C7 C13 1.396(6) . ?
C8 H8 0.9300 . ?
C8 C9 1.400(7) . ?
C9 H9 0.9300 . ?
C9 C10 1.359(7) . ?
C10 C12 1.375(6) . ?
C11 H11A 0.9700 . ?
C11 H11B 0.9700 . ?
C12 C13 1.376(6) . ?
C13 C14 1.510(5) . ?
C14 H14 0.9800 . ?
C14 C20 1.526(6) . ?
C15 H15A 0.9700 . ?
C15 H15B 0.9700 . ?
C15 C16 1.511(7) . ?
C16 H16A 0.9700 . ?
C16 H16B 0.9700 . ?
C16 C17 1.514(7) . ?
C17 C18 1.407(7) . ?
C18 H18 0.9300 . ?
C18 C19 1.357(8) . ?
C20 H20A 0.9700 . ?
C20 H20B 0.9700 . ?
C20 C21 1.504(6) . ?

loop_
_geom_torsion_atom_site_label_1
_geom_torsion_atom_site_label_2
_geom_torsion_atom_site_label_3
_geom_torsion_atom_site_label_4
_geom_torsion
_geom_torsion_site_symmetry_1
_geom_torsion_site_symmetry_2
_geom_torsion_site_symmetry_3
_geom_torsion_site_symmetry_4
_geom_torsion_publ_flag
O2 C2 C3 C4 179.8(5) . . . . ?
O2 C2 C19 O1 -1.6(7) . . . . ?
O2 C2 C19 C18 179.8(6) . . . . ?
O5 C12 C13 C7 176.7(4) . . . . ?
O5 C12 C13 C14 -1.2(7) . . . . ?
O6 C10 C12 O5 3.7(6) . . . . ?
O6 C10 C12 C13 -179.3(4) . . . . ?
N1 C5 C6 C7 -50.3(5) . . . . ?
N1 C14 C20 C21 94.5(4) . . . . ?
N1 C15 C16 C17 -54.7(5) . . . . ?
C1 O1 C19 C2 -11.0(8) . . . . ?
C1 O1 C19 C18 167.6(7) . . . . ?
C1 O2 C2 C3 -166.6(6) . . . . ?
C1 O2 C2 C19 13.4(7) . . . . ?
C2 O2 C1 O1 -20.0(7) . . . . ?
C2 C3 C4 C5 -175.4(4) . . . . ?
C2 C3 C4 C17 -0.3(7) . . . . ?
C3 C2 C19 O1 178.4(5) . . . . ?
C3 C2 C19 C18 -0.3(10) . . . . ?
C3 C4 C5 N1 -175.8(4) . . . . ?
C3 C4 C5 C6 -54.3(5) . . . . ?
C3 C4 C17 C16 -177.5(5) . . . . ?
C3 C4 C17 C18 1.2(8) . . . . ?
C4 C5 C6 C7 -174.5(4) . . . . ?
C4 C17 C18 C19 -1.6(8) . . . . ?
C5 N1 C14 C13 -52.3(4) . . . . ?
C5 N1 C14 C20 73.2(4) . . . . ?
C5 N1 C15 C16 63.5(5) . . . . ?
C5 C4 C17 C16 -2.9(7) . . . . ?
C5 C4 C17 C18 175.8(5) . . . . ?
C5 C6 C7 C8 -160.4(4) . . . . ?
C5 C6 C7 C13 20.9(6) . . . . ?
C6 C7 C8 C9 -176.2(5) . . . . ?
C6 C7 C13 C12 176.3(4) . . . . ?
C6 C7 C13 C14 -5.9(7) . . . . ?
C7 C8 C9 C10 -0.3(8) . . . . ?
C7 C13 C14 N1 21.0(6) . . . . ?
C7 C13 C14 C20 -105.7(5) . . . . ?
C8 C7 C13 C12 -2.4(7) . . . . ?
C8 C7 C13 C14 175.4(4) . . . . ?
C8 C9 C10 O6 179.6(5) . . . . ?
C8 C9 C10 C12 -2.0(8) . . . . ?
C9 C10 C12 O5 -175.0(5) . . . . ?
C9 C10 C12 C13 2.0(8) . . . . ?
C10 O6 C11 O5 -2.9(5) . . . . ?
C10 C12 C13 C7 0.3(7) . . . . ?
C10 C12 C13 C14 -177.6(4) . . . . ?
C11 O5 C12 C10 -5.3(5) . . . . ?
C11 O5 C12 C13 177.9(5) . . . . ?
C11 O6 C10 C9 178.2(5) . . . . ?
C11 O6 C10 C12 -0.4(5) . . . . ?
C12 O5 C11 O6 5.0(5) . . . . ?
C12 C13 C14 N1 -161.3(4) . . . . ?
C12 C13 C14 C20 72.0(5) . . . . ?
C13 C7 C8 C9 2.5(8) . . . . ?
C13 C14 C20 C21 -141.5(4) . . . . ?
C14 N1 C5 C4 -166.4(3) . . . . ?
C14 N1 C5 C6 68.6(4) . . . . ?
C14 N1 C15 C16 -170.0(4) . . . . ?
C14 C20 C21 O3 7.6(7) . . . . ?
C14 C20 C21 O4 -173.8(4) . . . . ?
C15 N1 C5 C4 -39.4(5) . . . . ?
C15 N1 C5 C6 -164.4(4) . . . . ?
C15 N1 C14 C13 -179.7(4) . . . . ?
C15 N1 C14 C20 -54.1(4) . . . . ?
C15 C16 C17 C4 25.8(7) . . . . ?
C15 C16 C17 C18 -152.9(5) . . . . ?
C16 C17 C18 C19 177.2(5) . . . . ?
C17 C4 C5 N1 9.3(6) . . . . ?
C17 C4 C5 C6 130.9(5) . . . . ?
C17 C18 C19 O1 -177.3(6) . . . . ?
C17 C18 C19 C2 1.1(9) . . . . ?
C19 O1 C1 O2 19.1(8) . . . . ?
C19 C2 C3 C4 -0.2(8) . . . . ?
